data_1532798
loop_
_publ_author_name
'Bull, C.L.'
'McMillan, P.F.'
'Soignard, E.'
'Leinenweber, K.'

_publ_section_title
;
 Determination of the crystal structure of delta-(Mo N) by neutron
 diffraction
;
_journal_name_full 'Journal of Solid State Chemistry'
_journal_page_first 1488
_journal_page_last 1492
_journal_volume 177
_journal_year 2004
_chemical_formula_sum 'Mo N'
_space_group_IT_number 186
_symmetry_space_group_name_Hall 'P 6c -2c'
_symmetry_space_group_name_H-M 'P 63 m c'
_cell_angle_alpha 90
_cell_angle_beta 90
_cell_angle_gamma 120
_cell_formula_units_Z 8
_cell_length_a 5.73659
_cell_length_b 5.73659
_cell_length_c 5.61884
_cell_volume 160.135
_citation_journal_id_ASTM JSSCBI
_cod_data_source_file Bull_JSSCBI_2004_1678.cif
_cod_data_source_block Mo1N1
_cod_original_cell_volume 160.1345
_cod_original_formula_sum 'Mo1 N1'
_cod_database_code 1532798

loop_
_symmetry_equiv_pos_as_xyz
x,y,z
x-y,x,z+1/2
-y,x-y,z
-x,-y,z+1/2
-x+y,-x,z
y,-x+y,z+1/2
y,x,z+1/2
-x+y,y,z
-x,-x+y,z+1/2
-y,-x,z
x-y,-y,z+1/2
x,x-y,z

loop_
_atom_site_label
_atom_site_type_symbol
_atom_site_fract_x
_atom_site_fract_y
_atom_site_fract_z
_atom_site_occupancy
_atom_site_U_iso_or_equiv
N1 N-3 0.3333 0.6667 0.826381 1 0.0
Mo1 Mo+3 0 0 0.556341 1 0.0
Mo2 Mo+3 0.488531 0.511469 0.556295 1 0.0
N2 N-3 0.167583 0.832417 0.298841 1 0.0
